data_7106939
loop_
_publ_author_name
'Yu Fang'
'Phuong Nguyen'
'Oleksandr Ivasenko'
'Maria Paola Aviles'
'Eskedar Kebede'
'Mohammad S. Askari'
'Xavier Ottenwaelder'
'Ulrich Ziener'
'Olivier Siri'
'Louis A. Cuccia'

_publ_section_title
;
 Charge-assisted hydrogen bond-directed self-assembly of
 4,6-di(octadecylamino)-m-quinone at the liquid--solid interface
;
_journal_name_full Chem.Commun.
_journal_page_first 11255
_journal_paper_doi 10.1039/c1cc14085j
_journal_volume 47
_journal_year 2011
_chemical_formula_moiety 'C42 H78 N2 O2, C H Cl3, H2 O'
_chemical_formula_sum 'C43 H81 Cl3 N2 O3'
_chemical_formula_weight 780.45
_chemical_name_common 4,6-di(octadecylamino)-m-quinone
_space_group_IT_number 2
_symmetry_cell_setting triclinic
_symmetry_space_group_name_Hall '-P 1'
_symmetry_space_group_name_H-M 'P -1'
_atom_sites_solution_hydrogens geom
_atom_sites_solution_primary direct
_atom_sites_solution_secondary difmap
_audit_creation_method SHELXL-97
_audit_update_record
;
2011-06-18 # Formatted by publCIF
;
_cell_angle_alpha 80.4140(10)
_cell_angle_beta 89.3420(10)
_cell_angle_gamma 87.0510(10)
_cell_formula_units_Z 4
_cell_length_a 9.53790(10)
_cell_length_b 15.4567(2)
_cell_length_c 31.2770(4)
_cell_measurement_reflns_used 9965
_cell_measurement_temperature 116(2)
_cell_measurement_theta_max 67.53
_cell_measurement_theta_min 2.87
_cell_volume 4540.57(10)
_computing_cell_refinement 'Bruker SAINT'
_computing_data_collection 'Bruker APEX2'
_computing_data_reduction 'Bruker SAINT'
_computing_molecular_graphics 'Bruker SHELXTL'
_computing_publication_material 'Bruker SHELXTL'
_computing_structure_refinement 'SHELXL-97 (Sheldrick, 2008)'
_computing_structure_solution 'SHELXS-97 (Sheldrick, 2008)'
_diffrn_ambient_temperature 116(2)
_diffrn_measured_fraction_theta_full 0.941
_diffrn_measured_fraction_theta_max 0.941
_diffrn_measurement_device_type 'Bruker APEX-II CCD'
_diffrn_measurement_method '\f and \w scans'
_diffrn_radiation_monochromator graphite
_diffrn_radiation_source 'fine-focus sealed tube'
_diffrn_radiation_type CuK\a
_diffrn_radiation_wavelength 1.54178
_diffrn_reflns_av_R_equivalents 0.0464
_diffrn_reflns_av_sigmaI/netI 0.0533
_diffrn_reflns_limit_h_max 11
_diffrn_reflns_limit_h_min -11
_diffrn_reflns_limit_k_max 18
_diffrn_reflns_limit_k_min -16
_diffrn_reflns_limit_l_max 37
_diffrn_reflns_limit_l_min -37
_diffrn_reflns_number 45090
_diffrn_reflns_theta_full 68.16
_diffrn_reflns_theta_max 68.16
_diffrn_reflns_theta_min 1.43
_exptl_absorpt_coefficient_mu 2.105
_exptl_absorpt_correction_T_max 0.8615
_exptl_absorpt_correction_T_min 0.7788
_exptl_absorpt_correction_type multi-scan
_exptl_absorpt_process_details 'SADABS V2008/1 (Bruker AXS)'
_exptl_crystal_colour red
_exptl_crystal_density_diffrn 1.142
_exptl_crystal_density_method 'not measured'
_exptl_crystal_description plate
_exptl_crystal_F_000 1712
_exptl_crystal_size_max 0.12
_exptl_crystal_size_mid 0.10
_exptl_crystal_size_min 0.07
_refine_diff_density_max 0.458
_refine_diff_density_min -0.382
_refine_diff_density_rms 0.047
_refine_ls_extinction_method none
_refine_ls_goodness_of_fit_ref 1.014
_refine_ls_hydrogen_treatment mixed
_refine_ls_matrix_type full
_refine_ls_number_parameters 955
_refine_ls_number_reflns 15653
_refine_ls_number_restraints 0
_refine_ls_restrained_S_all 1.014
_refine_ls_R_factor_all 0.0931
_refine_ls_R_factor_gt 0.0520
_refine_ls_shift/su_max 0.001
_refine_ls_shift/su_mean 0.000
_refine_ls_structure_factor_coef Fsqd
_refine_ls_weighting_details 'calc w=1/[\s^2^(Fo^2^)+(0.0622P)^2^+0.8074P] where P=(Fo^2^+2Fc^2^)/3'
_refine_ls_weighting_scheme calc
_refine_ls_wR_factor_gt 0.1205
_refine_ls_wR_factor_ref 0.1413
_reflns_number_gt 9911
_reflns_number_total 15653
_reflns_threshold_expression >2sigma(I)
_cod_data_source_file c1cc14085j.txt
_cod_data_source_block yuan3
_cod_original_sg_symbol_H-M P-1
_cod_database_code 7106939

loop_
_symmetry_equiv_pos_as_xyz
'x, y, z'
'-x, -y, -z'

loop_
_atom_site_label
_atom_site_type_symbol
_atom_site_fract_x
_atom_site_fract_y
_atom_site_fract_z
_atom_site_U_iso_or_equiv
_atom_site_adp_type
_atom_site_occupancy
_atom_site_symmetry_multiplicity
_atom_site_calc_flag
_atom_site_refinement_flags
O1A O -0.00044(18) 0.10533(12) 0.51546(5) 0.0320(4) Uani 1 1 d .
O1B O 1.55724(18) 0.09065(11) 0.50534(6) 0.0338(4) Uani 1 1 d .
O1W O 0.3101(2) 0.56857(12) 0.45527(6) 0.0314(4) Uani 1 1 d .
H1W1 H 0.238(3) 0.572(2) 0.4701(10) 0.056(11) Uiso 1 1 d .
H2W1 H 0.380(4) 0.580(2) 0.4705(11) 0.070(12) Uiso 1 1 d .
O2A O -0.06051(17) 0.41283(11) 0.50356(5) 0.0294(4) Uani 1 1 d .
O2B O 1.47066(18) 0.39548(12) 0.49688(5) 0.0323(4) Uani 1 1 d .
O2W O 0.1962(2) 0.93409(13) 0.54316(6) 0.0321(4) Uani 1 1 d .
H1W2 H 0.269(3) 0.923(2) 0.5311(10) 0.054(11) Uiso 1 1 d .
H2W2 H 0.135(3) 0.921(2) 0.5294(10) 0.045(10) Uiso 1 1 d .
N1A N 0.2118(2) 0.10220(15) 0.56702(7) 0.0275(5) Uani 1 1 d .
H1NA H 0.184(3) 0.059(2) 0.5563(10) 0.052(10) Uiso 1 1 d .
N1B N 1.3277(2) 0.08123(15) 0.46151(7) 0.0277(5) Uani 1 1 d .
H1NB H 1.382(3) 0.0433(18) 0.4720(9) 0.037(9) Uiso 1 1 d .
N2A N 0.1567(2) 0.41418(16) 0.55417(7) 0.0274(5) Uani 1 1 d .
H2NA H 0.121(3) 0.4557(17) 0.5423(9) 0.026(8) Uiso 1 1 d .
N2B N 1.2594(2) 0.39394(15) 0.44632(6) 0.0256(5) Uani 1 1 d .
H2NB H 1.297(3) 0.4400(18) 0.4544(8) 0.035(8) Uiso 1 1 d .
C1 C 0.7573(3) 0.19022(18) 0.37319(8) 0.0337(6) Uani 1 1 d .
H1 H 0.7913 0.1295 0.3865 0.040 Uiso 1 1 calc R
C1A C 0.1506(2) 0.18001(16) 0.55453(7) 0.0250(5) Uani 1 1 d .
C1B C 1.3582(2) 0.16057(17) 0.46655(7) 0.0252(6) Uani 1 1 d .
C2 C 0.7133(3) 0.2789(2) 0.61830(9) 0.0457(8) Uani 1 1 d .
H2 H 0.7019 0.3179 0.5895 0.055 Uiso 1 1 calc R
C2A C 0.0273(3) 0.17852(17) 0.52370(8) 0.0267(6) Uani 1 1 d .
C2B C 1.4899(2) 0.16267(17) 0.49373(8) 0.0263(6) Uani 1 1 d .
C3A C -0.0433(3) 0.25903(16) 0.50768(8) 0.0275(6) Uani 1 1 d .
H3A H -0.1224 0.2591 0.4895 0.033 Uiso 1 1 calc R
C3B C 1.5252(3) 0.24294(17) 0.50371(8) 0.0296(6) Uani 1 1 d .
H3B H 1.6050 0.2448 0.5214 0.036 Uiso 1 1 calc R
C4A C -0.0032(2) 0.33794(17) 0.51719(8) 0.0261(6) Uani 1 1 d .
C4B C 1.4478(2) 0.32090(17) 0.48881(8) 0.0264(6) Uani 1 1 d .
C5A C 0.1215(2) 0.33691(17) 0.54761(7) 0.0245(5) Uani 1 1 d .
C5B C 1.3219(2) 0.31651(17) 0.45934(7) 0.0247(5) Uani 1 1 d .
C6A C 0.1893(3) 0.25841(16) 0.56622(8) 0.0270(6) Uani 1 1 d .
H6A H 0.2618 0.2582 0.5868 0.032 Uiso 1 1 calc R
C6B C 1.2828(2) 0.23732(16) 0.44924(7) 0.0245(5) Uani 1 1 d .
H6B H 1.2052 0.2355 0.4307 0.029 Uiso 1 1 calc R
C7A C 0.3276(3) 0.08137(17) 0.59797(8) 0.0286(6) Uani 1 1 d .
H7A1 H 0.3877 0.1323 0.5957 0.034 Uiso 1 1 calc R
H7A2 H 0.3858 0.0308 0.5908 0.034 Uiso 1 1 calc R
C7B C 1.2115(3) 0.05927(17) 0.43560(8) 0.0287(6) Uani 1 1 d .
H7B1 H 1.1310 0.1017 0.4371 0.034 Uiso 1 1 calc R
H7B2 H 1.1810 -0.0001 0.4478 0.034 Uiso 1 1 calc R
C8A C 0.2723(3) 0.05905(17) 0.64438(8) 0.0306(6) Uani 1 1 d .
H8A1 H 0.2162 0.1103 0.6516 0.037 Uiso 1 1 calc R
H8A2 H 0.2094 0.0096 0.6462 0.037 Uiso 1 1 calc R
C8B C 1.2551(3) 0.06143(18) 0.38869(8) 0.0305(6) Uani 1 1 d .
H8B1 H 1.3324 0.0167 0.3874 0.037 Uiso 1 1 calc R
H8B2 H 1.2916 0.1197 0.3773 0.037 Uiso 1 1 calc R
C9A C 0.3895(3) 0.03418(18) 0.67752(8) 0.0307(6) Uani 1 1 d .
H9A1 H 0.4507 0.0844 0.6763 0.037 Uiso 1 1 calc R
H9A2 H 0.4473 -0.0159 0.6697 0.037 Uiso 1 1 calc R
C9B C 1.1359(3) 0.04430(18) 0.35962(8) 0.0324(6) Uani 1 1 d .
H9B1 H 1.0932 -0.0113 0.3722 0.039 Uiso 1 1 calc R
H9B2 H 1.0626 0.0924 0.3583 0.039 Uiso 1 1 calc R
C10A C 0.3349(3) 0.00912(18) 0.72387(8) 0.0308(6) Uani 1 1 d .
H10A H 0.2707 0.0574 0.7307 0.037 Uiso 1 1 calc R
H10B H 0.2797 -0.0439 0.7255 0.037 Uiso 1 1 calc R
C10B C 1.1880(3) 0.0384(2) 0.31402(8) 0.0366(7) Uani 1 1 d .
H10C H 1.2378 0.0922 0.3028 0.044 Uiso 1 1 calc R
H10D H 1.2571 -0.0121 0.3157 0.044 Uiso 1 1 calc R
C11A C 0.4499(3) -0.00912(17) 0.75797(8) 0.0297(6) Uani 1 1 d .
H11A H 0.5050 0.0438 0.7564 0.036 Uiso 1 1 calc R
H11B H 0.5141 -0.0574 0.7512 0.036 Uiso 1 1 calc R
C11B C 1.0753(3) 0.02778(19) 0.28169(8) 0.0325(6) Uani 1 1 d .
H11C H 0.9988 0.0731 0.2828 0.039 Uiso 1 1 calc R
H11D H 1.0352 -0.0305 0.2901 0.039 Uiso 1 1 calc R
C12A C 0.3941(3) -0.03407(17) 0.80402(8) 0.0291(6) Uani 1 1 d .
H12A H 0.3274 0.0134 0.8104 0.035 Uiso 1 1 calc R
H12B H 0.3417 -0.0882 0.8058 0.035 Uiso 1 1 calc R
C12B C 1.1312(3) 0.03588(19) 0.23566(8) 0.0327(6) Uani 1 1 d .
H12C H 1.2012 -0.0131 0.2342 0.039 Uiso 1 1 calc R
H12D H 1.1804 0.0914 0.2287 0.039 Uiso 1 1 calc R
C13A C 0.5087(3) -0.04947(17) 0.83843(8) 0.0280(6) Uani 1 1 d .
H13A H 0.5617 0.0045 0.8365 0.034 Uiso 1 1 calc R
H13B H 0.5749 -0.0972 0.8321 0.034 Uiso 1 1 calc R
C13B C 1.0195(3) 0.03489(18) 0.20133(8) 0.0304(6) Uani 1 1 d .
H13C H 0.9436 0.0793 0.2049 0.037 Uiso 1 1 calc R
H13D H 0.9781 -0.0234 0.2061 0.037 Uiso 1 1 calc R
C14A C 0.4537(3) -0.07367(17) 0.88461(8) 0.0276(6) Uani 1 1 d .
H14A H 0.4028 -0.1285 0.8869 0.033 Uiso 1 1 calc R
H14B H 0.3859 -0.0266 0.8908 0.033 Uiso 1 1 calc R
C14B C 1.0759(3) 0.05380(17) 0.15501(8) 0.0292(6) Uani 1 1 d .
H14C H 1.1284 0.1082 0.1514 0.035 Uiso 1 1 calc R
H14D H 1.1425 0.0051 0.1502 0.035 Uiso 1 1 calc R
C15A C 0.5694(3) -0.08676(17) 0.91877(8) 0.0280(6) Uani 1 1 d .
H15A H 0.6372 -0.1338 0.9125 0.034 Uiso 1 1 calc R
H15B H 0.6203 -0.0319 0.9164 0.034 Uiso 1 1 calc R
C15B C 0.9606(3) 0.06455(17) 0.12086(8) 0.0300(6) Uani 1 1 d .
H15C H 0.8907 0.1106 0.1269 0.036 Uiso 1 1 calc R
H15D H 0.9122 0.0088 0.1232 0.036 Uiso 1 1 calc R
C16A C 0.5156(3) -0.11096(17) 0.96513(8) 0.0274(6) Uani 1 1 d .
H16A H 0.4658 -0.1662 0.9677 0.033 Uiso 1 1 calc R
H16B H 0.4471 -0.0643 0.9713 0.033 Uiso 1 1 calc R
C16B C 1.0156(3) 0.08927(17) 0.07461(8) 0.0288(6) Uani 1 1 d .
H16C H 1.0665 0.1441 0.0724 0.035 Uiso 1 1 calc R
H16D H 1.0832 0.0423 0.0682 0.035 Uiso 1 1 calc R
C17A C 0.6326(3) -0.12277(17) 0.99896(8) 0.0285(6) Uani 1 1 d .
H17A H 0.7013 -0.1692 0.9926 0.034 Uiso 1 1 calc R
H17B H 0.6820 -0.0674 0.9965 0.034 Uiso 1 1 calc R
C17B C 0.8993(3) 0.10264(17) 0.04087(8) 0.0284(6) Uani 1 1 d .
H17C H 0.8308 0.1488 0.0477 0.034 Uiso 1 1 calc R
H17D H 0.8495 0.0475 0.0428 0.034 Uiso 1 1 calc R
C18A C 0.5796(3) -0.14750(17) 1.04551(8) 0.0279(6) Uani 1 1 d .
H18A H 0.5107 -0.1012 1.0519 0.033 Uiso 1 1 calc R
H18B H 0.5305 -0.2030 1.0481 0.033 Uiso 1 1 calc R
C18B C 0.9525(3) 0.12898(17) -0.00544(7) 0.0278(6) Uani 1 1 d .
H18C H 1.0011 0.1846 -0.0075 0.033 Uiso 1 1 calc R
H18D H 1.0219 0.0832 -0.0122 0.033 Uiso 1 1 calc R
C19A C 0.6967(3) -0.15892(17) 1.07907(8) 0.0286(6) Uani 1 1 d .
H19A H 0.7449 -0.1031 1.0768 0.034 Uiso 1 1 calc R
H19B H 0.7663 -0.2045 1.0724 0.034 Uiso 1 1 calc R
C19B C 0.8357(3) 0.14105(17) -0.03900(8) 0.0286(6) Uani 1 1 d .
H19C H 0.7664 0.1868 -0.0323 0.034 Uiso 1 1 calc R
H19D H 0.7869 0.0854 -0.0368 0.034 Uiso 1 1 calc R
C20A C 0.6445(3) -0.18505(17) 1.12568(8) 0.0297(6) Uani 1 1 d .
H20A H 0.5745 -0.1396 1.1323 0.036 Uiso 1 1 calc R
H20B H 0.5967 -0.2410 1.1280 0.036 Uiso 1 1 calc R
C20B C 0.8877(3) 0.16720(17) -0.08539(8) 0.0288(6) Uani 1 1 d .
H20C H 0.9587 0.1222 -0.0920 0.035 Uiso 1 1 calc R
H20D H 0.9342 0.2237 -0.0878 0.035 Uiso 1 1 calc R
C21A C 0.7614(3) -0.19603(17) 1.15927(8) 0.0295(6) Uani 1 1 d .
H21A H 0.8084 -0.1398 1.1572 0.035 Uiso 1 1 calc R
H21B H 0.8321 -0.2409 1.1524 0.035 Uiso 1 1 calc R
C21B C 0.7700(3) 0.17685(17) -0.11884(8) 0.0290(6) Uani 1 1 d .
H21C H 0.7230 0.1206 -0.1161 0.035 Uiso 1 1 calc R
H21D H 0.6996 0.2222 -0.1123 0.035 Uiso 1 1 calc R
C22A C 0.7098(3) -0.22329(18) 1.20565(8) 0.0318(6) Uani 1 1 d .
H22A H 0.6635 -0.2797 1.2078 0.038 Uiso 1 1 calc R
H22B H 0.6387 -0.1786 1.2125 0.038 Uiso 1 1 calc R
C22B C 0.8204(3) 0.20210(18) -0.16540(8) 0.0321(6) Uani 1 1 d .
H22C H 0.8642 0.2595 -0.1685 0.039 Uiso 1 1 calc R
H22D H 0.8933 0.1579 -0.1717 0.039 Uiso 1 1 calc R
C23A C 0.8272(3) -0.23374(19) 1.23941(8) 0.0381(7) Uani 1 1 d .
H23A H 0.8987 -0.2782 1.2326 0.046 Uiso 1 1 calc R
H23B H 0.8732 -0.1772 1.2376 0.046 Uiso 1 1 calc R
C23B C 0.7033(3) 0.2082(2) -0.19835(8) 0.0421(7) Uani 1 1 d .
H23C H 0.6308 0.2527 -0.1922 0.051 Uiso 1 1 calc R
H23D H 0.6591 0.1509 -0.1951 0.051 Uiso 1 1 calc R
C24A C 0.7732(3) -0.2616(2) 1.28554(9) 0.0487(8) Uani 1 1 d .
H24A H 0.7049 -0.2167 1.2928 0.073 Uiso 1 1 calc R
H24B H 0.8520 -0.2683 1.3059 0.073 Uiso 1 1 calc R
H24C H 0.7281 -0.3177 1.2876 0.073 Uiso 1 1 calc R
C24B C 0.7535(4) 0.2328(2) -0.24496(9) 0.0556(9) Uani 1 1 d .
H24D H 0.7975 0.2894 -0.2485 0.083 Uiso 1 1 calc R
H24E H 0.6732 0.2371 -0.2646 0.083 Uiso 1 1 calc R
H24F H 0.8219 0.1875 -0.2518 0.083 Uiso 1 1 calc R
C25A C 0.2719(3) 0.42776(17) 0.58252(8) 0.0296(6) Uani 1 1 d .
H25A H 0.3600 0.4012 0.5723 0.035 Uiso 1 1 calc R
H25B H 0.2531 0.3972 0.6123 0.035 Uiso 1 1 calc R
C25B C 1.1397(2) 0.41259(17) 0.41718(7) 0.0266(6) Uani 1 1 d .
H25C H 1.0843 0.4645 0.4241 0.032 Uiso 1 1 calc R
H25D H 1.0786 0.3620 0.4218 0.032 Uiso 1 1 calc R
C26A C 0.2913(3) 0.52328(17) 0.58377(8) 0.0292(6) Uani 1 1 d .
H26A H 0.2018 0.5510 0.5924 0.035 Uiso 1 1 calc R
H26B H 0.3165 0.5534 0.5544 0.035 Uiso 1 1 calc R
C26B C 1.1849(3) 0.43023(18) 0.36994(8) 0.0311(6) Uani 1 1 d .
H26C H 1.2340 0.3767 0.3625 0.037 Uiso 1 1 calc R
H26D H 1.2521 0.4777 0.3658 0.037 Uiso 1 1 calc R
C27A C 0.4066(3) 0.53464(18) 0.61586(8) 0.0295(6) Uani 1 1 d .
H27A H 0.4881 0.4945 0.6118 0.035 Uiso 1 1 calc R
H27B H 0.4379 0.5955 0.6091 0.035 Uiso 1 1 calc R
C27B C 1.0610(3) 0.45676(18) 0.33939(8) 0.0313(6) Uani 1 1 d .
H27C H 0.9960 0.4081 0.3427 0.038 Uiso 1 1 calc R
H27D H 1.0095 0.5086 0.3478 0.038 Uiso 1 1 calc R
C28A C 0.3599(3) 0.51625(18) 0.66342(8) 0.0299(6) Uani 1 1 d .
H28A H 0.2920 0.5639 0.6689 0.036 Uiso 1 1 calc R
H28B H 0.3106 0.4606 0.6685 0.036 Uiso 1 1 calc R
C28B C 1.1050(3) 0.47856(19) 0.29215(8) 0.0346(6) Uani 1 1 d .
H28C H 1.1678 0.5283 0.2888 0.042 Uiso 1 1 calc R
H28D H 1.1593 0.4273 0.2841 0.042 Uiso 1 1 calc R
C29A C 0.4802(3) 0.50933(18) 0.69572(7) 0.0301(6) Uani 1 1 d .
H29A H 0.5312 0.5643 0.6902 0.036 Uiso 1 1 calc R
H29B H 0.5467 0.4606 0.6909 0.036 Uiso 1 1 calc R
C29B C 0.9826(2) 0.50249(18) 0.26107(8) 0.0301(6) Uani 1 1 d .
H29C H 0.9293 0.5544 0.2687 0.036 Uiso 1 1 calc R
H29D H 0.9190 0.4532 0.2646 0.036 Uiso 1 1 calc R
C30A C 0.4320(2) 0.49351(17) 0.74297(7) 0.0276(6) Uani 1 1 d .
H30A H 0.3752 0.5458 0.7487 0.033 Uiso 1 1 calc R
H30B H 0.3708 0.4429 0.7475 0.033 Uiso 1 1 calc R
C30B C 1.0284(3) 0.52270(18) 0.21378(8) 0.0306(6) Uani 1 1 d .
H30C H 1.0883 0.5739 0.2100 0.037 Uiso 1 1 calc R
H30D H 1.0860 0.4719 0.2067 0.037 Uiso 1 1 calc R
C31A C 0.5526(3) 0.47532(17) 0.77540(7) 0.0287(6) Uani 1 1 d .
H31A H 0.6107 0.4239 0.7691 0.034 Uiso 1 1 calc R
H31B H 0.6125 0.5265 0.7712 0.034 Uiso 1 1 calc R
C31B C 0.9066(3) 0.54240(17) 0.18203(7) 0.0268(6) Uani 1 1 d .
H31C H 0.8489 0.5933 0.1891 0.032 Uiso 1 1 calc R
H31D H 0.8467 0.4912 0.1857 0.032 Uiso 1 1 calc R
C32A C 0.5053(3) 0.45743(17) 0.82267(7) 0.0275(6) Uani 1 1 d .
H32A H 0.4471 0.5088 0.8290 0.033 Uiso 1 1 calc R
H32B H 0.4456 0.4062 0.8269 0.033 Uiso 1 1 calc R
C32B C 0.9534(2) 0.56256(17) 0.13482(7) 0.0268(6) Uani 1 1 d .
H32C H 1.0109 0.6148 0.1310 0.032 Uiso 1 1 calc R
H32D H 1.0138 0.5125 0.1281 0.032 Uiso 1 1 calc R
C33A C 0.6258(2) 0.43953(17) 0.85482(7) 0.0262(5) Uani 1 1 d .
H33A H 0.6847 0.4912 0.8509 0.031 Uiso 1 1 calc R
H33B H 0.6848 0.3888 0.8483 0.031 Uiso 1 1 calc R
C33B C 0.8326(2) 0.57958(17) 0.10264(7) 0.0261(5) Uani 1 1 d .
H33C H 0.7722 0.6296 0.1093 0.031 Uiso 1 1 calc R
H33D H 0.7752 0.5273 0.1064 0.031 Uiso 1 1 calc R
C34A C 0.5784(2) 0.42038(17) 0.90193(7) 0.0266(6) Uani 1 1 d .
H34A H 0.5206 0.3682 0.9059 0.032 Uiso 1 1 calc R
H34B H 0.5182 0.4708 0.9084 0.032 Uiso 1 1 calc R
C34B C 0.8803(2) 0.59983(17) 0.05547(7) 0.0264(6) Uani 1 1 d .
H34C H 0.9415 0.5500 0.0489 0.032 Uiso 1 1 calc R
H34D H 0.9369 0.6525 0.0517 0.032 Uiso 1 1 calc R
C35A C 0.6991(2) 0.40370(17) 0.93422(7) 0.0263(6) Uani 1 1 d .
H35A H 0.7599 0.3537 0.9276 0.032 Uiso 1 1 calc R
H35B H 0.7563 0.4561 0.9304 0.032 Uiso 1 1 calc R
C35B C 0.7590(2) 0.61597(16) 0.02326(7) 0.0253(5) Uani 1 1 d .
H35C H 0.7019 0.5635 0.0272 0.030 Uiso 1 1 calc R
H35D H 0.6982 0.6661 0.0297 0.030 Uiso 1 1 calc R
C36A C 0.6520(2) 0.38349(17) 0.98138(7) 0.0262(6) Uani 1 1 d .
H36A H 0.5953 0.3308 0.9852 0.031 Uiso 1 1 calc R
H36B H 0.5908 0.4333 0.9880 0.031 Uiso 1 1 calc R
C36B C 0.8068(2) 0.63546(17) -0.02388(7) 0.0267(6) Uani 1 1 d .
H36C H 0.8677 0.5854 -0.0303 0.032 Uiso 1 1 calc R
H36D H 0.8638 0.6880 -0.0279 0.032 Uiso 1 1 calc R
C37A C 0.7732(2) 0.36736(16) 1.01357(7) 0.0252(5) Uani 1 1 d .
H37A H 0.8344 0.3177 1.0069 0.030 Uiso 1 1 calc R
H37B H 0.8297 0.4201 1.0097 0.030 Uiso 1 1 calc R
C37B C 0.6855(2) 0.65149(17) -0.05608(7) 0.0263(5) Uani 1 1 d .
H37C H 0.6283 0.5991 -0.0521 0.032 Uiso 1 1 calc R
H37D H 0.6248 0.7017 -0.0497 0.032 Uiso 1 1 calc R
C38A C 0.7264(2) 0.34698(17) 1.06074(7) 0.0264(6) Uani 1 1 d .
H38A H 0.6699 0.2942 1.0647 0.032 Uiso 1 1 calc R
H38B H 0.6654 0.3967 1.0675 0.032 Uiso 1 1 calc R
C38B C 0.7340(3) 0.67066(17) -0.10323(7) 0.0268(6) Uani 1 1 d .
H38C H 0.7946 0.6203 -0.1095 0.032 Uiso 1 1 calc R
H38D H 0.7915 0.7229 -0.1072 0.032 Uiso 1 1 calc R
C39A C 0.8490(2) 0.33087(17) 1.09256(7) 0.0272(6) Uani 1 1 d .
H39A H 0.9097 0.2810 1.0857 0.033 Uiso 1 1 calc R
H39B H 0.9057 0.3835 1.0884 0.033 Uiso 1 1 calc R
C39B C 0.6135(3) 0.68705(17) -0.13575(8) 0.0280(6) Uani 1 1 d .
H39C H 0.5552 0.6351 -0.1315 0.034 Uiso 1 1 calc R
H39D H 0.5537 0.7379 -0.1297 0.034 Uiso 1 1 calc R
C40A C 0.8044(3) 0.31084(17) 1.13990(7) 0.0278(6) Uani 1 1 d .
H40A H 0.7438 0.3605 1.1469 0.033 Uiso 1 1 calc R
H40B H 0.7482 0.2579 1.1443 0.033 Uiso 1 1 calc R
C40B C 0.6618(3) 0.70493(17) -0.18290(8) 0.0298(6) Uani 1 1 d .
H40C H 0.7202 0.7569 -0.1871 0.036 Uiso 1 1 calc R
H40D H 0.7216 0.6541 -0.1890 0.036 Uiso 1 1 calc R
C41A C 0.9284(3) 0.29546(18) 1.17064(8) 0.0327(6) Uani 1 1 d .
H41A H 0.9848 0.3482 1.1660 0.039 Uiso 1 1 calc R
H41B H 0.9886 0.2456 1.1636 0.039 Uiso 1 1 calc R
C41B C 0.5421(3) 0.72123(19) -0.21515(8) 0.0375(7) Uani 1 1 d .
H41C H 0.4837 0.7731 -0.2097 0.045 Uiso 1 1 calc R
H41D H 0.4823 0.6700 -0.2105 0.045 Uiso 1 1 calc R
C42A C 0.8853(3) 0.2758(2) 1.21825(8) 0.0426(7) Uani 1 1 d .
H42A H 0.8288 0.3259 1.2258 0.064 Uiso 1 1 calc R
H42B H 0.9695 0.2655 1.2364 0.064 Uiso 1 1 calc R
H42C H 0.8300 0.2233 1.2231 0.064 Uiso 1 1 calc R
C42B C 0.5925(3) 0.7367(2) -0.26218(9) 0.0471(8) Uani 1 1 d .
H42D H 0.6485 0.7888 -0.2673 0.071 Uiso 1 1 calc R
H42E H 0.5112 0.7458 -0.2816 0.071 Uiso 1 1 calc R
H42F H 0.6501 0.6854 -0.2678 0.071 Uiso 1 1 calc R
Cl1 Cl 0.79066(9) 0.20481(6) 0.31722(2) 0.0577(2) Uani 1 1 d .
Cl2 Cl 0.57675(8) 0.20209(6) 0.38283(3) 0.0609(2) Uani 1 1 d .
Cl3 Cl 0.84770(10) 0.26548(6) 0.39649(3) 0.0629(3) Uani 1 1 d .
Cl4 Cl 0.85080(10) 0.31604(7) 0.64556(3) 0.0768(3) Uani 1 1 d .
Cl5 Cl 0.55419(9) 0.28417(6) 0.64684(3) 0.0582(2) Uani 1 1 d .
Cl6 Cl 0.74915(13) 0.17162(6) 0.60924(3) 0.0813(3) Uani 1 1 d .

loop_
_atom_site_aniso_label
_atom_site_aniso_U_11
_atom_site_aniso_U_22
_atom_site_aniso_U_33
_atom_site_aniso_U_23
_atom_site_aniso_U_13
_atom_site_aniso_U_12
O1A 0.0312(10) 0.0313(11) 0.0338(10) -0.0052(8) -0.0059(8) -0.0050(8)
O1B 0.0283(10) 0.0327(11) 0.0385(11) -0.0010(8) -0.0086(8) 0.0028(8)
O1W 0.0274(10) 0.0367(12) 0.0301(11) -0.0055(8) -0.0038(9) -0.0006(9)
O2A 0.0255(9) 0.0296(10) 0.0315(10) -0.0008(7) -0.0046(8) 0.0004(8)
O2B 0.0315(10) 0.0330(11) 0.0333(11) -0.0078(8) -0.0087(8) -0.0012(8)
O2W 0.0297(11) 0.0369(12) 0.0290(11) -0.0031(8) -0.0047(10) -0.0007(9)
N1A 0.0279(12) 0.0297(14) 0.0242(12) -0.0019(9) -0.0029(9) -0.0020(10)
N1B 0.0259(12) 0.0320(14) 0.0244(12) -0.0018(9) -0.0036(9) -0.0011(10)
N2A 0.0267(12) 0.0305(14) 0.0247(12) -0.0040(10) -0.0059(10) 0.0016(11)
N2B 0.0240(11) 0.0312(14) 0.0218(11) -0.0044(9) -0.0032(9) -0.0022(10)
C1 0.0351(15) 0.0410(17) 0.0244(14) -0.0026(11) 0.0003(12) -0.0055(13)
C1A 0.0243(13) 0.0312(15) 0.0187(13) -0.0018(10) 0.0015(10) -0.0024(11)
C1B 0.0219(12) 0.0349(16) 0.0180(13) -0.0022(10) 0.0015(10) -0.0003(11)
C2 0.0541(19) 0.0448(19) 0.0347(17) 0.0031(13) -0.0061(14) -0.0013(15)
C2A 0.0246(13) 0.0335(16) 0.0216(13) -0.0021(10) 0.0003(10) -0.0052(11)
C2B 0.0222(13) 0.0343(16) 0.0214(13) -0.0022(10) 0.0009(10) -0.0015(11)
C3A 0.0233(13) 0.0349(16) 0.0234(14) -0.0009(10) -0.0055(10) -0.0044(11)
C3B 0.0241(13) 0.0383(16) 0.0260(14) -0.0036(11) -0.0059(11) -0.0018(12)
C4A 0.0196(12) 0.0370(16) 0.0203(13) -0.0012(10) 0.0010(10) 0.0002(11)
C4B 0.0230(13) 0.0360(16) 0.0207(13) -0.0053(11) -0.0005(10) -0.0039(11)
C5A 0.0209(12) 0.0330(16) 0.0199(13) -0.0055(10) 0.0031(10) -0.0024(11)
C5B 0.0195(12) 0.0344(15) 0.0190(13) -0.0018(10) 0.0024(10) 0.0014(11)
C6A 0.0247(13) 0.0365(16) 0.0195(13) -0.0038(10) -0.0051(10) -0.0024(11)
C6B 0.0216(12) 0.0303(15) 0.0214(13) -0.0032(10) -0.0031(10) -0.0021(11)
C7A 0.0275(13) 0.0331(15) 0.0240(14) -0.0017(10) -0.0046(11) 0.0019(11)
C7B 0.0255(13) 0.0329(15) 0.0274(14) -0.0026(11) -0.0039(11) -0.0059(11)
C8A 0.0300(14) 0.0362(16) 0.0241(14) -0.0010(11) -0.0036(11) 0.0005(12)
C8B 0.0280(14) 0.0364(16) 0.0277(14) -0.0051(11) -0.0007(11) -0.0072(12)
C9A 0.0282(14) 0.0387(16) 0.0239(14) -0.0020(11) -0.0024(11) -0.0001(12)
C9B 0.0278(14) 0.0420(17) 0.0276(15) -0.0052(11) -0.0023(11) -0.0045(12)
C10A 0.0280(14) 0.0372(16) 0.0258(14) -0.0009(11) -0.0007(11) -0.0020(12)
C10B 0.0329(15) 0.0504(19) 0.0266(15) -0.0042(12) -0.0022(12) -0.0097(13)
C11A 0.0276(13) 0.0368(16) 0.0233(14) -0.0013(11) -0.0004(11) -0.0011(12)
C11B 0.0268(14) 0.0461(17) 0.0239(14) -0.0041(11) -0.0005(11) -0.0023(12)
C12A 0.0273(13) 0.0349(16) 0.0233(14) 0.0005(11) -0.0001(11) -0.0015(11)
C12B 0.0272(14) 0.0454(17) 0.0253(14) -0.0033(12) -0.0014(11) -0.0062(12)
C13A 0.0271(13) 0.0302(15) 0.0259(14) -0.0024(10) -0.0006(11) -0.0008(11)
C13B 0.0280(14) 0.0368(16) 0.0261(14) -0.0040(11) 0.0014(11) -0.0026(12)
C14A 0.0264(13) 0.0306(15) 0.0249(14) -0.0027(10) 0.0009(11) 0.0003(11)
C14B 0.0253(13) 0.0345(15) 0.0269(14) -0.0031(11) 0.0011(11) -0.0005(11)
C15A 0.0262(13) 0.0319(15) 0.0254(14) -0.0027(10) 0.0003(11) -0.0026(11)
C15B 0.0288(14) 0.0360(16) 0.0242(14) -0.0020(11) 0.0008(11) -0.0021(12)
C16A 0.0249(13) 0.0322(15) 0.0242(14) -0.0021(10) 0.0012(11) -0.0008(11)
C16B 0.0260(13) 0.0326(15) 0.0275(14) -0.0043(11) 0.0027(11) -0.0003(11)
C17A 0.0256(13) 0.0357(16) 0.0243(14) -0.0052(11) 0.0023(11) -0.0027(11)
C17B 0.0277(13) 0.0340(15) 0.0241(14) -0.0058(11) 0.0033(11) -0.0046(11)
C18A 0.0264(13) 0.0322(15) 0.0248(14) -0.0034(10) 0.0033(11) -0.0042(11)
C18B 0.0280(13) 0.0310(15) 0.0236(14) -0.0020(10) 0.0024(11) -0.0014(11)
C19A 0.0292(14) 0.0308(15) 0.0258(14) -0.0046(11) 0.0019(11) -0.0030(11)
C19B 0.0271(13) 0.0334(15) 0.0249(14) -0.0037(11) 0.0010(11) -0.0023(11)
C20A 0.0290(14) 0.0327(15) 0.0270(14) -0.0032(11) 0.0029(11) -0.0048(11)
C20B 0.0286(14) 0.0342(15) 0.0230(14) -0.0032(10) 0.0011(11) -0.0025(11)
C21A 0.0281(14) 0.0361(16) 0.0248(14) -0.0054(11) 0.0005(11) -0.0051(12)
C21B 0.0311(14) 0.0330(15) 0.0230(14) -0.0041(10) 0.0024(11) -0.0059(12)
C22A 0.0351(15) 0.0343(16) 0.0260(14) -0.0041(11) 0.0009(11) -0.0063(12)
C22B 0.0346(15) 0.0330(16) 0.0281(14) -0.0020(11) 0.0008(12) -0.0066(12)
C23A 0.0448(17) 0.0424(18) 0.0277(15) -0.0068(12) -0.0002(13) -0.0044(14)
C23B 0.0458(18) 0.052(2) 0.0278(16) -0.0030(13) -0.0030(13) -0.0106(15)
C24A 0.065(2) 0.054(2) 0.0285(16) -0.0063(13) -0.0034(15) -0.0099(17)
C24B 0.062(2) 0.074(2) 0.0300(17) -0.0031(15) -0.0044(15) -0.0108(18)
C25A 0.0273(13) 0.0375(16) 0.0245(14) -0.0071(11) -0.0092(11) 0.0010(12)
C25B 0.0231(13) 0.0323(15) 0.0233(14) -0.0018(10) -0.0032(10) 0.0011(11)
C26A 0.0294(14) 0.0347(16) 0.0229(14) -0.0021(11) -0.0039(11) -0.0060(12)
C26B 0.0255(13) 0.0444(17) 0.0214(14) -0.0007(11) -0.0004(11) 0.0017(12)
C27A 0.0281(14) 0.0370(16) 0.0241(14) -0.0050(11) -0.0017(11) -0.0081(12)
C27B 0.0249(13) 0.0449(17) 0.0218(14) 0.0009(11) -0.0008(11) -0.0016(12)
C28A 0.0277(14) 0.0410(17) 0.0214(13) -0.0047(11) -0.0026(11) -0.0056(12)
C28B 0.0247(14) 0.0543(19) 0.0225(14) -0.0002(12) -0.0003(11) -0.0005(12)
C29A 0.0284(14) 0.0434(17) 0.0189(13) -0.0054(11) -0.0013(11) -0.0060(12)
C29B 0.0229(13) 0.0461(17) 0.0201(13) -0.0023(11) -0.0018(10) -0.0005(12)
C30A 0.0251(13) 0.0358(16) 0.0228(13) -0.0062(11) -0.0014(11) -0.0062(11)
C30B 0.0248(13) 0.0429(17) 0.0231(14) -0.0024(11) -0.0022(11) -0.0021(12)
C31A 0.0263(13) 0.0389(16) 0.0205(13) -0.0034(11) -0.0026(11) -0.0030(11)
C31B 0.0259(13) 0.0344(15) 0.0198(13) -0.0033(10) -0.0003(10) -0.0020(11)
C32A 0.0267(13) 0.0343(15) 0.0213(13) -0.0035(10) -0.0017(10) -0.0021(11)
C32B 0.0243(13) 0.0334(15) 0.0221(13) -0.0028(10) -0.0014(10) -0.0020(11)
C33A 0.0254(13) 0.0302(15) 0.0229(13) -0.0036(10) -0.0008(10) -0.0019(11)
C33B 0.0243(13) 0.0324(15) 0.0207(13) -0.0025(10) -0.0023(10) 0.0003(11)
C34A 0.0239(13) 0.0316(15) 0.0244(14) -0.0047(10) -0.0004(10) -0.0020(11)
C34B 0.0250(13) 0.0335(15) 0.0201(13) -0.0026(10) -0.0023(10) -0.0019(11)
C35A 0.0249(13) 0.0309(15) 0.0225(13) -0.0029(10) 0.0000(10) -0.0013(11)
C35B 0.0240(13) 0.0314(15) 0.0201(13) -0.0032(10) -0.0008(10) 0.0002(11)
C36A 0.0237(13) 0.0342(15) 0.0208(13) -0.0047(10) 0.0003(10) -0.0028(11)
C36B 0.0254(13) 0.0347(15) 0.0197(13) -0.0032(10) -0.0002(10) -0.0027(11)
C37A 0.0225(12) 0.0308(15) 0.0222(13) -0.0037(10) -0.0013(10) -0.0010(11)
C37B 0.0235(13) 0.0321(15) 0.0230(13) -0.0038(10) -0.0008(10) -0.0024(11)
C38A 0.0251(13) 0.0329(15) 0.0209(13) -0.0031(10) 0.0004(10) -0.0024(11)
C38B 0.0262(13) 0.0319(15) 0.0213(13) -0.0017(10) -0.0013(10) -0.0014(11)
C39A 0.0254(13) 0.0327(15) 0.0229(13) -0.0026(10) -0.0004(10) -0.0023(11)
C39B 0.0287(14) 0.0319(15) 0.0231(13) -0.0033(10) -0.0005(11) -0.0019(11)
C40A 0.0263(13) 0.0350(15) 0.0216(13) -0.0031(10) 0.0000(11) -0.0019(11)
C40B 0.0295(14) 0.0360(16) 0.0230(14) -0.0022(11) -0.0045(11) -0.0001(12)
C41A 0.0328(15) 0.0405(17) 0.0238(14) -0.0027(11) -0.0007(11) -0.0012(12)
C41B 0.0429(17) 0.0409(17) 0.0282(15) -0.0051(12) -0.0049(13) -0.0002(13)
C42A 0.0484(18) 0.053(2) 0.0255(15) -0.0031(13) -0.0008(13) -0.0032(15)
C42B 0.059(2) 0.053(2) 0.0279(16) -0.0027(13) -0.0081(14) -0.0017(16)
Cl1 0.0625(5) 0.0793(6) 0.0277(4) -0.0046(4) 0.0075(4) 0.0155(4)
Cl2 0.0358(4) 0.0976(7) 0.0435(5) 0.0066(4) 0.0054(3) -0.0069(4)
Cl3 0.0843(6) 0.0501(5) 0.0548(5) -0.0016(4) -0.0209(5) -0.0278(5)
Cl4 0.0640(6) 0.1123(9) 0.0536(6) -0.0040(5) -0.0094(5) -0.0305(6)
Cl5 0.0521(5) 0.0692(6) 0.0511(5) -0.0051(4) -0.0048(4) 0.0031(4)
Cl6 0.1200(9) 0.0464(5) 0.0736(7) -0.0044(4) 0.0242(6) 0.0086(6)

loop_
_atom_type_symbol
_atom_type_description
_atom_type_scat_dispersion_real
_atom_type_scat_dispersion_imag
_atom_type_scat_source
C C 0.0181 0.0091 'International Tables Vol C Tables 4.2.6.8 and 6.1.1.4'
H H 0.0000 0.0000 'International Tables Vol C Tables 4.2.6.8 and 6.1.1.4'
N N 0.0311 0.0180 'International Tables Vol C Tables 4.2.6.8 and 6.1.1.4'
O O 0.0492 0.0322 'International Tables Vol C Tables 4.2.6.8 and 6.1.1.4'
Cl Cl 0.3639 0.7018 'International Tables Vol C Tables 4.2.6.8 and 6.1.1.4'

loop_
_geom_angle_atom_site_label_1
_geom_angle_atom_site_label_2
_geom_angle_atom_site_label_3
_geom_angle
H1W1 O1W H2W1 108(3)
H1W2 O2W H2W2 107(3)
C1A N1A C7A 126.0(2)
C1A N1A H1NA 119(2)
C7A N1A H1NA 115(2)
C1B N1B C7B 125.7(2)
C1B N1B H1NB 115(2)
C7B N1B H1NB 119(2)
C5A N2A C25A 123.7(2)
C5A N2A H2NA 121(2)
C25A N2A H2NA 115(2)
C5B N2B C25B 126.2(2)
C5B N2B H2NB 117.2(17)
C25B N2B H2NB 116.5(17)
Cl3 C1 Cl2 110.72(15)
Cl3 C1 Cl1 109.83(14)
Cl2 C1 Cl1 110.14(14)
Cl3 C1 H1 108.7
Cl2 C1 H1 108.7
Cl1 C1 H1 108.7
N1A C1A C6A 126.2(2)
N1A C1A C2A 113.0(2)
C6A C1A C2A 120.9(2)
N1B C1B C6B 125.3(2)
N1B C1B C2B 113.5(2)
C6B C1B C2B 121.2(2)
Cl4 C2 Cl6 111.38(17)
Cl4 C2 Cl5 111.57(17)
Cl6 C2 Cl5 109.39(17)
Cl4 C2 H2 108.1
Cl6 C2 H2 108.1
Cl5 C2 H2 108.1
O1A C2A C3A 126.4(2)
O1A C2A C1A 116.3(2)
C3A C2A C1A 117.4(2)
O1B C2B C3B 125.4(2)
O1B C2B C1B 116.7(2)
C3B C2B C1B 117.9(2)
C4A C3A C2A 122.9(2)
C4A C3A H3A 118.5
C2A C3A H3A 118.5
C2B C3B C4B 122.4(2)
C2B C3B H3B 118.8
C4B C3B H3B 118.8
O2A C4A C3A 126.4(2)
O2A C4A C5A 115.4(2)
C3A C4A C5A 118.2(2)
O2B C4B C3B 126.6(2)
O2B C4B C5B 115.6(2)
C3B C4B C5B 117.8(2)
N2A C5A C6A 124.2(2)
N2A C5A C4A 115.0(2)
C6A C5A C4A 120.9(2)
N2B C5B C6B 126.3(2)
N2B C5B C4B 112.5(2)
C6B C5B C4B 121.2(2)
C5A C6A C1A 119.6(2)
C5A C6A H6A 120.2
C1A C6A H6A 120.2
C5B C6B C1B 119.2(2)
C5B C6B H6B 120.4
C1B C6B H6B 120.4
N1A C7A C8A 111.0(2)
N1A C7A H7A1 109.4
C8A C7A H7A1 109.4
N1A C7A H7A2 109.4
C8A C7A H7A2 109.4
H7A1 C7A H7A2 108.0
N1B C7B C8B 111.1(2)
N1B C7B H7B1 109.4
C8B C7B H7B1 109.4
N1B C7B H7B2 109.4
C8B C7B H7B2 109.4
H7B1 C7B H7B2 108.0
C9A C8A C7A 112.7(2)
C9A C8A H8A1 109.1
C7A C8A H8A1 109.1
C9A C8A H8A2 109.1
C7A C8A H8A2 109.1
H8A1 C8A H8A2 107.8
C7B C8B C9B 113.4(2)
C7B C8B H8B1 108.9
C9B C8B H8B1 108.9
C7B C8B H8B2 108.9
C9B C8B H8B2 108.9
H8B1 C8B H8B2 107.7
C8A C9A C10A 113.0(2)
C8A C9A H9A1 109.0
C10A C9A H9A1 109.0
C8A C9A H9A2 109.0
C10A C9A H9A2 109.0
H9A1 C9A H9A2 107.8
C10B C9B C8B 111.4(2)
C10B C9B H9B1 109.3
C8B C9B H9B1 109.3
C10B C9B H9B2 109.3
C8B C9B H9B2 109.3
H9B1 C9B H9B2 108.0
C11A C10A C9A 114.0(2)
C11A C10A H10A 108.8
C9A C10A H10A 108.8
C11A C10A H10B 108.8
C9A C10A H10B 108.8
H10A C10A H10B 107.7
C11B C10B C9B 115.4(2)
C11B C10B H10C 108.4
C9B C10B H10C 108.4
C11B C10B H10D 108.4
C9B C10B H10D 108.4
H10C C10B H10D 107.5
C10A C11A C12A 113.5(2)
C10A C11A H11A 108.9
C12A C11A H11A 108.9
C10A C11A H11B 108.9
C12A C11A H11B 108.9
H11A C11A H11B 107.7
C10B C11B C12B 112.5(2)
C10B C11B H11C 109.1
C12B C11B H11C 109.1
C10B C11B H11D 109.1
C12B C11B H11D 109.1
H11C C11B H11D 107.8
C13A C12A C11A 113.6(2)
C13A C12A H12A 108.8
C11A C12A H12A 108.8
C13A C12A H12B 108.8
C11A C12A H12B 108.8
H12A C12A H12B 107.7
C11B C12B C13B 114.5(2)
C11B C12B H12C 108.6
C13B C12B H12C 108.6
C11B C12B H12D 108.6
C13B C12B H12D 108.6
H12C C12B H12D 107.6
C12A C13A C14A 113.9(2)
C12A C13A H13A 108.8
C14A C13A H13A 108.8
C12A C13A H13B 108.8
C14A C13A H13B 108.8
H13A C13A H13B 107.7
C12B C13B C14B 113.4(2)
C12B C13B H13C 108.9
C14B C13B H13C 108.9
C12B C13B H13D 108.9
C14B C13B H13D 108.9
H13C C13B H13D 107.7
C13A C14A C15A 113.3(2)
C13A C14A H14A 108.9
C15A C14A H14A 108.9
C13A C14A H14B 108.9
C15A C14A H14B 108.9
H14A C14A H14B 107.7
C15B C14B C13B 113.0(2)
C15B C14B H14C 109.0
C13B C14B H14C 109.0
C15B C14B H14D 109.0
C13B C14B H14D 109.0
H14C C14B H14D 107.8
C16A C15A C14A 113.8(2)
C16A C15A H15A 108.8
C14A C15A H15A 108.8
C16A C15A H15B 108.8
C14A C15A H15B 108.8
H15A C15A H15B 107.7
C14B C15B C16B 113.2(2)
C14B C15B H15C 108.9
C16B C15B H15C 108.9
C14B C15B H15D 108.9
C16B C15B H15D 108.9
H15C C15B H15D 107.7
C15A C16A C17A 113.1(2)
C15A C16A H16A 109.0
C17A C16A H16A 109.0
C15A C16A H16B 109.0
C17A C16A H16B 109.0
H16A C16A H16B 107.8
C17B C16B C15B 112.9(2)
C17B C16B H16C 109.0
C15B C16B H16C 109.0
C17B C16B H16D 109.0
C15B C16B H16D 109.0
H16C C16B H16D 107.8
C18A C17A C16A 113.5(2)
C18A C17A H17A 108.9
C16A C17A H17A 108.9
C18A C17A H17B 108.9
C16A C17A H17B 108.9
H17A C17A H17B 107.7
C16B C17B C18B 113.4(2)
C16B C17B H17C 108.9
C18B C17B H17C 108.9
C16B C17B H17D 108.9
C18B C17B H17D 108.9
H17C C17B H17D 107.7
C19A C18A C17A 113.2(2)
C19A C18A H18A 108.9
C17A C18A H18A 108.9
C19A C18A H18B 108.9
C17A C18A H18B 108.9
H18A C18A H18B 107.8
C19B C18B C17B 113.0(2)
C19B C18B H18C 109.0
C17B C18B H18C 109.0
C19B C18B H18D 109.0
C17B C18B H18D 109.0
H18C C18B H18D 107.8
C18A C19A C20A 113.4(2)
C18A C19A H19A 108.9
C20A C19A H19A 108.9
C18A C19A H19B 108.9
C20A C19A H19B 108.9
H19A C19A H19B 107.7
C18B C19B C20B 113.4(2)
C18B C19B H19C 108.9
C20B C19B H19C 108.9
C18B C19B H19D 108.9
C20B C19B H19D 108.9
H19C C19B H19D 107.7
C21A C20A C19A 113.4(2)
C21A C20A H20A 108.9
C19A C20A H20A 108.9
C21A C20A H20B 108.9
C19A C20A H20B 108.9
H20A C20A H20B 107.7
C19B C20B C21B 112.9(2)
C19B C20B H20C 109.0
C21B C20B H20C 109.0
C19B C20B H20D 109.0
C21B C20B H20D 109.0
H20C C20B H20D 107.8
C20A C21A C22A 113.4(2)
C20A C21A H21A 108.9
C22A C21A H21A 108.9
C20A C21A H21B 108.9
C22A C21A H21B 108.9
H21A C21A H21B 107.7
C22B C21B C20B 113.6(2)
C22B C21B H21C 108.8
C20B C21B H21C 108.8
C22B C21B H21D 108.8
C20B C21B H21D 108.8
H21C C21B H21D 107.7
C21A C22A C23A 113.4(2)
C21A C22A H22A 108.9
C23A C22A H22A 108.9
C21A C22A H22B 108.9
C23A C22A H22B 108.9
H22A C22A H22B 107.7
C23B C22B C21B 113.0(2)
C23B C22B H22C 109.0
C21B C22B H22C 109.0
C23B C22B H22D 109.0
C21B C22B H22D 109.0
H22C C22B H22D 107.8
C24A C23A C22A 112.5(2)
C24A C23A H23A 109.1
C22A C23A H23A 109.1
C24A C23A H23B 109.1
C22A C23A H23B 109.1
H23A C23A H23B 107.8
C22B C23B C24B 113.2(2)
C22B C23B H23C 108.9
C24B C23B H23C 108.9
C22B C23B H23D 108.9
C24B C23B H23D 108.9
H23C C23B H23D 107.8
C23A C24A H24A 109.5
C23A C24A H24B 109.5
H24A C24A H24B 109.5
C23A C24A H24C 109.5
H24A C24A H24C 109.5
H24B C24A H24C 109.5
C23B C24B H24D 109.5
C23B C24B H24E 109.5
H24D C24B H24E 109.5
C23B C24B H24F 109.5
H24D C24B H24F 109.5
H24E C24B H24F 109.5
N2A C25A C26A 112.8(2)
N2A C25A H25A 109.0
C26A C25A H25A 109.0
N2A C25A H25B 109.0
C26A C25A H25B 109.0
H25A C25A H25B 107.8
N2B C25B C26B 111.92(19)
N2B C25B H25C 109.2
C26B C25B H25C 109.2
N2B C25B H25D 109.2
C26B C25B H25D 109.2
H25C C25B H25D 107.9
C25A C26A C27A 111.3(2)
C25A C26A H26A 109.4
C27A C26A H26A 109.4
C25A C26A H26B 109.4
C27A C26A H26B 109.4
H26A C26A H26B 108.0
C25B C26B C27B 112.3(2)
C25B C26B H26C 109.2
C27B C26B H26C 109.2
C25B C26B H26D 109.2
C27B C26B H26D 109.2
H26C C26B H26D 107.9
C28A C27A C26A 113.6(2)
C28A C27A H27A 108.8
C26A C27A H27A 108.8
C28A C27A H27B 108.8
C26A C27A H27B 108.8
H27A C27A H27B 107.7
C28B C27B C26B 113.0(2)
C28B C27B H27C 109.0
C26B C27B H27C 109.0
C28B C27B H27D 109.0
C26B C27B H27D 109.0
H27C C27B H27D 107.8
C29A C28A C27A 113.9(2)
C29A C28A H28A 108.8
C27A C28A H28A 108.8
C29A C28A H28B 108.8
C27A C28A H28B 108.8
H28A C28A H28B 107.7
C29B C28B C27B 113.7(2)
C29B C28B H28C 108.8
C27B C28B H28C 108.8
C29B C28B H28D 108.8
C27B C28B H28D 108.8
H28C C28B H28D 107.7
C28A C29A C30A 113.4(2)
C28A C29A H29A 108.9
C30A C29A H29A 108.9
C28A C29A H29B 108.9
C30A C29A H29B 108.9
H29A C29A H29B 107.7
C28B C29B C30B 113.1(2)
C28B C29B H29C 109.0
C30B C29B H29C 109.0
C28B C29B H29D 109.0
C30B C29B H29D 109.0
H29C C29B H29D 107.8
C31A C30A C29A 113.7(2)
C31A C30A H30A 108.8
C29A C30A H30A 108.8
C31A C30A H30B 108.8
C29A C30A H30B 108.8
H30A C30A H30B 107.7
C31B C30B C29B 113.8(2)
C31B C30B H30C 108.8
C29B C30B H30C 108.8
C31B C30B H30D 108.8
C29B C30B H30D 108.8
H30C C30B H30D 107.7
C32A C31A C30A 114.0(2)
C32A C31A H31A 108.7
C30A C31A H31A 108.7
C32A C31A H31B 108.7
C30A C31A H31B 108.7
H31A C31A H31B 107.6
C30B C31B C32B 113.4(2)
C30B C31B H31C 108.9
C32B C31B H31C 108.9
C30B C31B H31D 108.9
C32B C31B H31D 108.9
H31C C31B H31D 107.7
C33A C32A C31A 113.8(2)
C33A C32A H32A 108.8
C31A C32A H32A 108.8
C33A C32A H32B 108.8
C31A C32A H32B 108.8
H32A C32A H32B 107.7
C33B C32B C31B 113.9(2)
C33B C32B H32C 108.8
C31B C32B H32C 108.8
C33B C32B H32D 108.8
C31B C32B H32D 108.8
H32C C32B H32D 107.7
C32A C33A C34A 113.7(2)
C32A C33A H33A 108.8
C34A C33A H33A 108.8
C32A C33A H33B 108.8
C34A C33A H33B 108.8
H33A C33A H33B 107.7
C32B C33B C34B 113.6(2)
C32B C33B H33C 108.9
C34B C33B H33C 108.9
C32B C33B H33D 108.9
C34B C33B H33D 108.9
H33C C33B H33D 107.7
C33A C34A C35A 113.7(2)
C33A C34A H34A 108.8
C35A C34A H34A 108.8
C33A C34A H34B 108.8
C35A C34A H34B 108.8
H34A C34A H34B 107.7
C33B C34B C35B 113.42(19)
C33B C34B H34C 108.9
C35B C34B H34C 108.9
C33B C34B H34D 108.9
C35B C34B H34D 108.9
H34C C34B H34D 107.7
C36A C35A C34A 113.82(19)
C36A C35A H35A 108.8
C34A C35A H35A 108.8
C36A C35A H35B 108.8
C34A C35A H35B 108.8
H35A C35A H35B 107.7
C36B C35B C34B 113.36(19)
C36B C35B H35C 108.9
C34B C35B H35C 108.9
C36B C35B H35D 108.9
C34B C35B H35D 108.9
H35C C35B H35D 107.7
C35A C36A C37A 113.61(19)
C35A C36A H36A 108.8
C37A C36A H36A 108.8
C35A C36A H36B 108.8
C37A C36A H36B 108.8
H36A C36A H36B 107.7
C35B C36B C37B 113.34(19)
C35B C36B H36C 108.9
C37B C36B H36C 108.9
C35B C36B H36D 108.9
C37B C36B H36D 108.9
H36C C36B H36D 107.7
C38A C37A C36A 113.74(19)
C38A C37A H37A 108.8
C36A C37A H37A 108.8
C38A C37A H37B 108.8
C36A C37A H37B 108.8
H37A C37A H37B 107.7
C38B C37B C36B 113.13(19)
C38B C37B H37C 109.0
C36B C37B H37C 109.0
C38B C37B H37D 109.0
C36B C37B H37D 109.0
H37C C37B H37D 107.8
C37A C38A C39A 113.09(19)
C37A C38A H38A 109.0
C39A C38A H38A 109.0
C37A C38A H38B 109.0
C39A C38A H38B 109.0
H38A C38A H38B 107.8
C37B C38B C39B 113.6(2)
C37B C38B H38C 108.8
C39B C38B H38C 108.8
C37B C38B H38D 108.8
C39B C38B H38D 108.8
H38C C38B H38D 107.7
C40A C39A C38A 113.9(2)
C40A C39A H39A 108.8
C38A C39A H39A 108.8
C40A C39A H39B 108.8
C38A C39A H39B 108.8
H39A C39A H39B 107.7
C40B C39B C38B 113.7(2)
C40B C39B H39C 108.8
C38B C39B H39C 108.8
C40B C39B H39D 108.8
C38B C39B H39D 108.8
H39C C39B H39D 107.7
C41A C40A C39A 112.6(2)
C41A C40A H40A 109.1
C39A C40A H40A 109.1
C41A C40A H40B 109.1
C39A C40A H40B 109.1
H40A C40A H40B 107.8
C41B C40B C39B 113.6(2)
C41B C40B H40C 108.8
C39B C40B H40C 108.8
C41B C40B H40D 108.8
C39B C40B H40D 108.8
H40C C40B H40D 107.7
C40A C41A C42A 113.2(2)
C40A C41A H41A 108.9
C42A C41A H41A 108.9
C40A C41A H41B 108.9
C42A C41A H41B 108.9
H41A C41A H41B 107.7
C40B C41B C42B 112.8(2)
C40B C41B H41C 109.0
C42B C41B H41C 109.0
C40B C41B H41D 109.0
C42B C41B H41D 109.0
H41C C41B H41D 107.8
C41A C42A H42A 109.5
C41A C42A H42B 109.5
H42A C42A H42B 109.5
C41A C42A H42C 109.5
H42A C42A H42C 109.5
H42B C42A H42C 109.5
C41B C42B H42D 109.5
C41B C42B H42E 109.5
H42D C42B H42E 109.5
C41B C42B H42F 109.5
H42D C42B H42F 109.5
H42E C42B H42F 109.5

loop_
_geom_bond_atom_site_label_1
_geom_bond_atom_site_label_2
_geom_bond_distance
O1A C2A 1.243(3)
O1B C2B 1.257(3)
O1W H1W1 0.82(3)
O1W H2W1 0.87(4)
O2A C4A 1.264(3)
O2B C4B 1.251(3)
O2W H1W2 0.81(3)
O2W H2W2 0.79(3)
N1A C1A 1.310(3)
N1A C7A 1.465(3)
N1A H1NA 0.84(3)
N1B C1B 1.310(3)
N1B C7B 1.467(3)
N1B H1NB 0.79(3)
N2A C5A 1.306(3)
N2A C25A 1.465(3)
N2A H2NA 0.75(3)
N2B C5B 1.313(3)
N2B C25B 1.456(3)
N2B H2NB 0.89(3)
C1 Cl3 1.740(3)
C1 Cl2 1.750(3)
C1 Cl1 1.755(3)
C1 H1 1.0000
C1A C6A 1.391(3)
C1A C2A 1.533(3)
C1B C6B 1.388(3)
C1B C2B 1.529(3)
C2 Cl4 1.744(3)
C2 Cl6 1.745(3)
C2 Cl5 1.757(3)
C2 H2 1.0000
C2A C3A 1.402(3)
C2B C3B 1.387(3)
C3A C4A 1.376(3)
C3A H3A 0.9500
C3B C4B 1.394(3)
C3B H3B 0.9500
C4A C5A 1.530(3)
C4B C5B 1.534(3)
C5A C6A 1.386(3)
C5B C6B 1.384(3)
C6A H6A 0.9500
C6B H6B 0.9500
C7A C8A 1.529(3)
C7A H7A1 0.9900
C7A H7A2 0.9900
C7B C8B 1.516(3)
C7B H7B1 0.9900
C7B H7B2 0.9900
C8A C9A 1.524(3)
C8A H8A1 0.9900
C8A H8A2 0.9900
C8B C9B 1.525(3)
C8B H8B1 0.9900
C8B H8B2 0.9900
C9A C10A 1.529(3)
C9A H9A1 0.9900
C9A H9A2 0.9900
C9B C10B 1.520(3)
C9B H9B1 0.9900
C9B H9B2 0.9900
C10A C11A 1.521(3)
C10A H10A 0.9900
C10A H10B 0.9900
C10B C11B 1.517(3)
C10B H10C 0.9900
C10B H10D 0.9900
C11A C12A 1.525(3)
C11A H11A 0.9900
C11A H11B 0.9900
C11B C12B 1.517(3)
C11B H11C 0.9900
C11B H11D 0.9900
C12A C13A 1.524(3)
C12A H12A 0.9900
C12A H12B 0.9900
C12B C13B 1.524(3)
C12B H12C 0.9900
C12B H12D 0.9900
C13A C14A 1.524(3)
C13A H13A 0.9900
C13A H13B 0.9900
C13B C14B 1.527(3)
C13B H13C 0.9900
C13B H13D 0.9900
C14A C15A 1.527(3)
C14A H14A 0.9900
C14A H14B 0.9900
C14B C15B 1.525(3)
C14B H14C 0.9900
C14B H14D 0.9900
C15A C16A 1.526(3)
C15A H15A 0.9900
C15A H15B 0.9900
C15B C16B 1.527(3)
C15B H15C 0.9900
C15B H15D 0.9900
C16A C17A 1.530(3)
C16A H16A 0.9900
C16A H16B 0.9900
C16B C17B 1.522(3)
C16B H16C 0.9900
C16B H16D 0.9900
C17A C18A 1.529(3)
C17A H17A 0.9900
C17A H17B 0.9900
C17B C18B 1.526(3)
C17B H17C 0.9900
C17B H17D 0.9900
C18A C19A 1.524(3)
C18A H18A 0.9900
C18A H18B 0.9900
C18B C19B 1.523(3)
C18B H18C 0.9900
C18B H18D 0.9900
C19A C20A 1.531(3)
C19A H19A 0.9900
C19A H19B 0.9900
C19B C20B 1.525(3)
C19B H19C 0.9900
C19B H19D 0.9900
C20A C21A 1.525(3)
C20A H20A 0.9900
C20A H20B 0.9900
C20B C21B 1.528(3)
C20B H20C 0.9900
C20B H20D 0.9900
C21A C22A 1.525(3)
C21A H21A 0.9900
C21A H21B 0.9900
C21B C22B 1.522(3)
C21B H21C 0.9900
C21B H21D 0.9900
C22A C23A 1.532(3)
C22A H22A 0.9900
C22A H22B 0.9900
C22B C23B 1.517(4)
C22B H22C 0.9900
C22B H22D 0.9900
C23A C24A 1.527(4)
C23A H23A 0.9900
C23A H23B 0.9900
C23B C24B 1.522(4)
C23B H23C 0.9900
C23B H23D 0.9900
C24A H24A 0.9800
C24A H24B 0.9800
C24A H24C 0.9800
C24B H24D 0.9800
C24B H24E 0.9800
C24B H24F 0.9800
C25A C26A 1.504(4)
C25A H25A 0.9900
C25A H25B 0.9900
C25B C26B 1.519(3)
C25B H25C 0.9900
C25B H25D 0.9900
C26A C27A 1.534(3)
C26A H26A 0.9900
C26A H26B 0.9900
C26B C27B 1.524(3)
C26B H26C 0.9900
C26B H26D 0.9900
C27A C28A 1.533(3)
C27A H27A 0.9900
C27A H27B 0.9900
C27B C28B 1.519(3)
C27B H27C 0.9900
C27B H27D 0.9900
C28A C29A 1.526(3)
C28A H28A 0.9900
C28A H28B 0.9900
C28B C29B 1.518(3)
C28B H28C 0.9900
C28B H28D 0.9900
C29A C30A 1.527(3)
C29A H29A 0.9900
C29A H29B 0.9900
C29B C30B 1.523(3)
C29B H29C 0.9900
C29B H29D 0.9900
C30A C31A 1.526(3)
C30A H30A 0.9900
C30A H30B 0.9900
C30B C31B 1.522(3)
C30B H30C 0.9900
C30B H30D 0.9900
C31A C32A 1.526(3)
C31A H31A 0.9900
C31A H31B 0.9900
C31B C32B 1.524(3)
C31B H31C 0.9900
C31B H31D 0.9900
C32A C33A 1.520(3)
C32A H32A 0.9900
C32A H32B 0.9900
C32B C33B 1.522(3)
C32B H32C 0.9900
C32B H32D 0.9900
C33A C34A 1.522(3)
C33A H33A 0.9900
C33A H33B 0.9900
C33B C34B 1.525(3)
C33B H33C 0.9900
C33B H33D 0.9900
C34A C35A 1.524(3)
C34A H34A 0.9900
C34A H34B 0.9900
C34B C35B 1.527(3)
C34B H34C 0.9900
C34B H34D 0.9900
C35A C36A 1.524(3)
C35A H35A 0.9900
C35A H35B 0.9900
C35B C36B 1.524(3)
C35B H35C 0.9900
C35B H35D 0.9900
C36A C37A 1.525(3)
C36A H36A 0.9900
C36A H36B 0.9900
C36B C37B 1.527(3)
C36B H36C 0.9900
C36B H36D 0.9900
C37A C38A 1.523(3)
C37A H37A 0.9900
C37A H37B 0.9900
C37B C38B 1.526(3)
C37B H37C 0.9900
C37B H37D 0.9900
C38A C39A 1.528(3)
C38A H38A 0.9900
C38A H38B 0.9900
C38B C39B 1.526(3)
C38B H38C 0.9900
C38B H38D 0.9900
C39A C40A 1.522(3)
C39A H39A 0.9900
C39A H39B 0.9900
C39B C40B 1.525(3)
C39B H39C 0.9900
C39B H39D 0.9900
C40A C41A 1.517(3)
C40A H40A 0.9900
C40A H40B 0.9900
C40B C41B 1.516(3)
C40B H40C 0.9900
C40B H40D 0.9900
C41A C42A 1.525(3)
C41A H41A 0.9900
C41A H41B 0.9900
C41B C42B 1.527(4)
C41B H41C 0.9900
C41B H41D 0.9900
C42A H42A 0.9800
C42A H42B 0.9800
C42A H42C 0.9800
C42B H42D 0.9800
C42B H42E 0.9800
C42B H42F 0.9800

loop_
_geom_torsion_atom_site_label_1
_geom_torsion_atom_site_label_2
_geom_torsion_atom_site_label_3
_geom_torsion_atom_site_label_4
_geom_torsion
C7A N1A C1A C6A 4.2(4)
C7A N1A C1A C2A -176.8(2)
C7B N1B C1B C6B 2.1(4)
C7B N1B C1B C2B -177.2(2)
N1A C1A C2A O1A 1.6(3)
C6A C1A C2A O1A -179.3(2)
N1A C1A C2A C3A -178.6(2)
C6A C1A C2A C3A 0.5(3)
N1B C1B C2B O1B 4.5(3)
C6B C1B C2B O1B -174.9(2)
N1B C1B C2B C3B -175.2(2)
C6B C1B C2B C3B 5.4(3)
O1A C2A C3A C4A -177.7(2)
C1A C2A C3A C4A 2.5(3)
O1B C2B C3B C4B 178.3(2)
C1B C2B C3B C4B -2.0(3)
C2A C3A C4A O2A 179.1(2)
C2A C3A C4A C5A -1.7(3)
C2B C3B C4B O2B 178.6(2)
C2B C3B C4B C5B -1.7(4)
C25A N2A C5A C6A -0.6(4)
C25A N2A C5A C4A 179.3(2)
O2A C4A C5A N2A -2.8(3)
C3A C4A C5A N2A 178.0(2)
O2A C4A C5A C6A 177.2(2)
C3A C4A C5A C6A -2.1(3)
C25B N2B C5B C6B -2.7(4)
C25B N2B C5B C4B 178.1(2)
O2B C4B C5B N2B 1.6(3)
C3B C4B C5B N2B -178.2(2)
O2B C4B C5B C6B -177.7(2)
C3B C4B C5B C6B 2.5(3)
N2A C5A C6A C1A -175.1(2)
C4A C5A C6A C1A 5.0(3)
N1A C1A C6A C5A 174.8(2)
C2A C1A C6A C5A -4.2(3)
N2B C5B C6B C1B -178.5(2)
C4B C5B C6B C1B 0.7(3)
N1B C1B C6B C5B 176.1(2)
C2B C1B C6B C5B -4.6(3)
C1A N1A C7A C8A 88.8(3)
C1B N1B C7B C8B 87.3(3)
N1A C7A C8A C9A 178.2(2)
N1B C7B C8B C9B -176.7(2)
C7A C8A C9A C10A -178.3(2)
C7B C8B C9B C10B -174.5(2)
C8A C9A C10A C11A -175.5(2)
C8B C9B C10B C11B -175.9(2)
C9A C10A C11A C12A -180.0(2)
C9B C10B C11B C12B 171.5(2)
C10A C11A C12A C13A -178.1(2)
C10B C11B C12B C13B -174.2(2)
C11A C12A C13A C14A 179.5(2)
C11B C12B C13B C14B 173.3(2)
C12A C13A C14A C15A -178.6(2)
C12B C13B C14B C15B -172.5(2)
C13A C14A C15A C16A 180.0(2)
C13B C14B C15B C16B 176.3(2)
C14A C15A C16A C17A -179.3(2)
C14B C15B C16B C17B -178.2(2)
C15A C16A C17A C18A -179.7(2)
C15B C16B C17B C18B 179.0(2)
C16A C17A C18A C19A -179.8(2)
C16B C17B C18B C19B 179.3(2)
C17A C18A C19A C20A -179.1(2)
C17B C18B C19B C20B -179.9(2)
C18A C19A C20A C21A -179.7(2)
C18B C19B C20B C21B 178.5(2)
C19A C20A C21A C22A -179.2(2)
C19B C20B C21B C22B -179.4(2)
C20A C21A C22A C23A -179.6(2)
C20B C21B C22B C23B 177.9(2)
C21A C22A C23A C24A -179.6(2)
C21B C22B C23B C24B -179.6(2)
C5A N2A C25A C26A 179.1(2)
C5B N2B C25B C26B -87.9(3)
N2A C25A C26A C27A 176.5(2)
N2B C25B C26B C27B -175.6(2)
C25A C26A C27A C28A -76.8(3)
C25B C26B C27B C28B 177.5(2)
C26A C27A C28A C29A 168.4(2)
C26B C27B C28B C29B 178.3(2)
C27A C28A C29A C30A 178.4(2)
C27B C28B C29B C30B -179.1(2)
C28A C29A C30A C31A 172.9(2)
C28B C29B C30B C31B 177.1(2)
C29A C30A C31A C32A -178.7(2)
C29B C30B C31B C32B 180.0(2)
C30A C31A C32A C33A -179.9(2)
C30B C31B C32B C33B 178.2(2)
C31A C32A C33A C34A -179.1(2)
C31B C32B C33B C34B 179.9(2)
C32A C33A C34A C35A -179.2(2)
C32B C33B C34B C35B 179.4(2)
C33A C34A C35A C36A -179.3(2)
C33B C34B C35B C36B -179.5(2)
C34A C35A C36A C37A -179.7(2)
C34B C35B C36B C37B 179.9(2)
C35A C36A C37A C38A -179.9(2)
C35B C36B C37B C38B -179.8(2)
C36A C37A C38A C39A 179.9(2)
C36B C37B C38B C39B -179.8(2)
C37A C38A C39A C40A 179.7(2)
C37B C38B C39B C40B -179.2(2)
C38A C39A C40A C41A -179.8(2)
C38B C39B C40B C41B -180.0(2)
C39A C40A C41A C42A 179.7(2)
C39B C40B C41B C42B -178.5(2)
